data_2214172
loop_
_publ_author_name
'Chun-Niu Zhang'
'Yun-Fa Zheng'

_publ_section_title
;
 <i>N</i>-[(5-Chlorothiophen-2-yl)methylene]-5-methylthiazol-2-amine
;
_journal_coeditor_code DN2206
_journal_issue 7
_journal_name_full 'Acta Crystallographica Section E'
_journal_page_first o3310
_journal_page_last o3310
_journal_paper_doi 10.1107/S1600536807030255
_journal_volume 63
_journal_year 2007
_chemical_formula_iupac 'C9 H7 Cl N2 S2'
_chemical_formula_moiety 'C9 H7 Cl N2 S2'
_chemical_formula_sum 'C9 H7 Cl N2 S2'
_chemical_formula_weight 242.74
_chemical_name_systematic
;
<i>N</i>-[(5-Chlorothiophen-2-yl)methylene]-5-methylthiazol-2-amine
;
_space_group_IT_number 4
_symmetry_cell_setting monoclinic
_symmetry_space_group_name_Hall 'P 2yb'
_symmetry_space_group_name_H-M 'P 1 21 1'
_atom_sites_solution_hydrogens geom
_atom_sites_solution_primary direct
_atom_sites_solution_secondary difmap
_audit_creation_method SHELXL97
_cell_angle_alpha 90.00
_cell_angle_beta 104.2140(10)
_cell_angle_gamma 90.00
_cell_formula_units_Z 2
_cell_length_a 3.9472(4)
_cell_length_b 23.281(2)
_cell_length_c 6.0379(6)
_cell_measurement_reflns_used 1839
_cell_measurement_temperature 298(2)
_cell_measurement_theta_max 25.20
_cell_measurement_theta_min 3.48
_cell_volume 537.86(9)
_computing_cell_refinement 'SAINT (Bruker, 1999)'
_computing_data_collection 'SMART (Bruker, 1998)'
_computing_data_reduction SAINT
_computing_molecular_graphics 'SHELXTL (Bruker, 1998)'
_computing_publication_material SHELXTL
_computing_structure_refinement 'SHELXL97 (Sheldrick, 1997)'
_computing_structure_solution 'SHELXS97 (Sheldrick, 1997)'
_diffrn_ambient_temperature 298(2)
_diffrn_measured_fraction_theta_full 0.982
_diffrn_measured_fraction_theta_max 0.982
_diffrn_measurement_device_type 'Bruker APEX area-detector'
_diffrn_measurement_method '\f and \w'
_diffrn_radiation_monochromator graphite
_diffrn_radiation_source 'fine-focus sealed tube'
_diffrn_radiation_type MoK\a
_diffrn_radiation_wavelength 0.71073
_diffrn_reflns_av_R_equivalents 0.0267
_diffrn_reflns_av_sigmaI/netI 0.0254
_diffrn_reflns_limit_h_max 4
_diffrn_reflns_limit_h_min -4
_diffrn_reflns_limit_k_max 27
_diffrn_reflns_limit_k_min -24
_diffrn_reflns_limit_l_max 7
_diffrn_reflns_limit_l_min -7
_diffrn_reflns_number 3269
_diffrn_reflns_theta_full 25.20
_diffrn_reflns_theta_max 25.20
_diffrn_reflns_theta_min 3.48
_diffrn_standards_interval_count 0
_diffrn_standards_interval_time 0
_diffrn_standards_number 0
_exptl_absorpt_coefficient_mu 0.702
_exptl_absorpt_correction_T_max 0.8781
_exptl_absorpt_correction_T_min 0.8117
_exptl_absorpt_correction_type multi-scan
_exptl_absorpt_process_details '(SADABS; Sheldrick, 1996)'
_exptl_crystal_colour colourless
_exptl_crystal_density_diffrn 1.499
_exptl_crystal_density_method 'not measured'
_exptl_crystal_description block
_exptl_crystal_F_000 248
_exptl_crystal_size_max 0.31
_exptl_crystal_size_mid 0.25
_exptl_crystal_size_min 0.19
_refine_diff_density_max 0.182
_refine_diff_density_min -0.116
_refine_ls_abs_structure_details 'Flack (1983), with 836 Friedel pairs'
_refine_ls_abs_structure_Flack 0.04(6)
_refine_ls_extinction_method none
_refine_ls_goodness_of_fit_ref 1.058
_refine_ls_hydrogen_treatment constr
_refine_ls_matrix_type full
_refine_ls_number_parameters 128
_refine_ls_number_reflns 1839
_refine_ls_number_restraints 1
_refine_ls_restrained_S_all 1.057
_refine_ls_R_factor_all 0.0233
_refine_ls_R_factor_gt 0.0223
_refine_ls_shift/su_max 0.001
_refine_ls_shift/su_mean 0.000
_refine_ls_structure_factor_coef Fsqd
_refine_ls_weighting_details 'calc w = 1/[\s^2^(Fo^2^)+(0.0362P)^2^+0.0225P] where P=(Fo^2^+2Fc^2^)/3'
_refine_ls_weighting_scheme calc
_refine_ls_wR_factor_gt 0.0595
_refine_ls_wR_factor_ref 0.0600
_reflns_number_gt 1766
_reflns_number_total 1839
_reflns_threshold_expression I>2\s(I)
_cod_data_source_file dn2206.cif
_cod_data_source_block I
_cod_original_cell_volume 537.87(9)
_cod_original_sg_symbol_H-M 'P 21'
_cod_database_code 2214172
_cod_database_fobs_code 2214172

loop_
_symmetry_equiv_pos_as_xyz
'x, y, z'
'-x, y+1/2, -z'

loop_
_atom_site_type_symbol
_atom_site_label
_atom_site_fract_x
_atom_site_fract_y
_atom_site_fract_z
_atom_site_U_iso_or_equiv
_atom_site_adp_type
_atom_site_calc_flag
_atom_site_refinement_flags
_atom_site_occupancy
C C1 1.4257(6) 0.94947(11) 1.1100(4) 0.0662(6) Uani d . 1
H H1A 1.5326 0.9797 1.0429 0.099 Uiso calc R 1
H H1B 1.5992 0.9311 1.2282 0.099 Uiso calc R 1
H H1C 1.2463 0.9653 1.1742 0.099 Uiso calc R 1
C C2 1.2681(5) 0.90636(10) 0.9303(4) 0.0501(4) Uani d . 1
C C3 1.2361(6) 0.90871(10) 0.7032(4) 0.0564(5) Uani d . 1
H H3 1.3129 0.9405 0.6359 0.068 Uiso calc R 1
C C4 1.0034(5) 0.82366(9) 0.7061(3) 0.0469(4) Uani d . 1
C C5 0.7404(5) 0.75947(9) 0.4337(4) 0.0491(4) Uani d . 1
H H5 0.7667 0.7873 0.3286 0.059 Uiso calc R 1
C C6 0.5772(5) 0.70562(9) 0.3507(4) 0.0486(5) Uani d . 1
C C7 0.4437(7) 0.68890(11) 0.1310(4) 0.0634(6) Uani d . 1
H H7 0.4465 0.7120 0.0059 0.076 Uiso calc R 1
C C8 0.3010(6) 0.63335(11) 0.1111(4) 0.0657(6) Uani d . 1
H H8 0.1995 0.6156 -0.0274 0.079 Uiso calc R 1
C C9 0.3287(5) 0.60889(9) 0.3165(4) 0.0542(5) Uani d . 1
Cl Cl1 0.18698(18) 0.54193(3) 0.36876(14) 0.0784(2) Uani d . 1
N N1 0.8487(4) 0.77019(7) 0.6444(3) 0.0496(4) Uani d . 1
N N2 1.0867(5) 0.86277(8) 0.5751(3) 0.0559(4) Uani d . 1
S S1 0.52770(13) 0.65240(2) 0.53993(8) 0.05352(14) Uani d . 1
S S2 1.10583(13) 0.84148(2) 0.99287(8) 0.05410(15) Uani d . 1

loop_
_atom_site_aniso_label
_atom_site_aniso_U_11
_atom_site_aniso_U_22
_atom_site_aniso_U_33
_atom_site_aniso_U_12
_atom_site_aniso_U_13
_atom_site_aniso_U_23
C1 0.0655(13) 0.0622(16) 0.0671(14) -0.0105(11) 0.0090(11) -0.0118(11)
C2 0.0461(9) 0.0458(11) 0.0565(11) 0.0005(9) 0.0092(8) -0.0018(9)
C3 0.0657(12) 0.0436(11) 0.0586(12) -0.0054(10) 0.0127(10) 0.0040(9)
C4 0.0496(10) 0.0436(11) 0.0476(10) 0.0025(8) 0.0120(8) 0.0017(8)
C5 0.0520(10) 0.0441(11) 0.0520(11) 0.0007(8) 0.0139(8) 0.0065(8)
C6 0.0501(10) 0.0447(12) 0.0503(11) 0.0024(8) 0.0113(8) 0.0041(8)
C7 0.0821(14) 0.0542(14) 0.0505(12) -0.0005(11) 0.0095(11) 0.0023(10)
C8 0.0766(15) 0.0574(15) 0.0548(12) -0.0005(10) 0.0001(10) -0.0081(10)
C9 0.0478(10) 0.0431(11) 0.0702(13) 0.0012(8) 0.0118(9) -0.0054(9)
Cl1 0.0752(4) 0.0445(3) 0.1166(5) -0.0065(3) 0.0253(3) 0.0009(3)
N1 0.0539(9) 0.0418(10) 0.0522(10) -0.0004(7) 0.0114(7) 0.0020(7)
N2 0.0713(11) 0.0466(11) 0.0492(9) -0.0048(8) 0.0134(8) 0.0021(7)
S1 0.0612(3) 0.0480(3) 0.0502(3) -0.0033(2) 0.0115(2) 0.0039(2)
S2 0.0625(3) 0.0525(3) 0.0464(2) -0.0058(2) 0.0117(2) 0.0024(2)

loop_
_atom_type_symbol
_atom_type_description
_atom_type_scat_dispersion_real
_atom_type_scat_dispersion_imag
_atom_type_scat_source
C C 0.0033 0.0016 'International Tables Vol C Tables 4.2.6.8 and 6.1.1.4'
H H 0.0000 0.0000 'International Tables Vol C Tables 4.2.6.8 and 6.1.1.4'
N N 0.0061 0.0033 'International Tables Vol C Tables 4.2.6.8 and 6.1.1.4'
S S 0.1246 0.1234 'International Tables Vol C Tables 4.2.6.8 and 6.1.1.4'
Cl Cl 0.1484 0.1585 'International Tables Vol C Tables 4.2.6.8 and 6.1.1.4'

loop_
_geom_angle_atom_site_label_1
_geom_angle_atom_site_label_2
_geom_angle_atom_site_label_3
_geom_angle
C2 C1 H1A 109.5
C2 C1 H1B 109.5
H1A C1 H1B 109.5
C2 C1 H1C 109.5
H1A C1 H1C 109.5
H1B C1 H1C 109.5
C3 C2 C1 129.0(2)
C3 C2 S2 108.21(16)
C1 C2 S2 122.77(17)
C2 C3 N2 117.6(2)
C2 C3 H3 121.2
N2 C3 H3 121.2
N2 C4 N1 128.43(19)
N2 C4 S2 114.16(15)
N1 C4 S2 117.41(14)
N1 C5 C6 122.24(18)
N1 C5 H5 118.9
C6 C5 H5 118.9
C7 C6 C5 128.4(2)
C7 C6 S1 111.11(17)
C5 C6 S1 120.45(16)
C6 C7 C8 113.5(2)
C6 C7 H7 123.2
C8 C7 H7 123.2
C9 C8 C7 111.8(2)
C9 C8 H8 124.1
C7 C8 H8 124.1
C8 C9 Cl1 126.84(18)
C8 C9 S1 113.16(17)
Cl1 C9 S1 120.00(14)
C5 N1 C4 117.54(17)
C4 N2 C3 110.04(18)
C9 S1 C6 90.44(11)
C2 S2 C4 89.94(10)

loop_
_geom_bond_atom_site_label_1
_geom_bond_atom_site_label_2
_geom_bond_distance
C1 C2 1.496(3)
C1 H1A 0.9600
C1 H1B 0.9600
C1 H1C 0.9600
C2 C3 1.347(3)
C2 S2 1.719(2)
C3 N2 1.366(3)
C3 H3 0.9300
C4 N2 1.300(3)
C4 N1 1.396(3)
C4 S2 1.729(2)
C5 N1 1.264(3)
C5 C6 1.442(3)
C5 H5 0.9300
C6 C7 1.358(3)
C6 S1 1.729(2)
C7 C8 1.404(4)
C7 H7 0.9300
C8 C9 1.345(3)
C8 H8 0.9300
C9 Cl1 1.712(2)
C9 S1 1.715(2)

loop_
_geom_hbond_atom_site_label_D
_geom_hbond_atom_site_label_H
_geom_hbond_atom_site_label_A
_geom_hbond_site_symmetry_A
_geom_hbond_distance_DH
_geom_hbond_distance_HA
_geom_hbond_distance_DA
_geom_hbond_angle_DHA
C5 H5 S2 1_554 0.93 2.97 3.834(2) 155.0

loop_
_cod_related_entry_id
_cod_related_entry_database
_cod_related_entry_code
1 ChemSpider 30655267
